data_1541855
loop_
_publ_author_name
'Krebs, B.'
'Gattow, G.'

_publ_section_title
;
 Das Kohlenstoffsulfid-bis-(hydrogensulfid) S C (S H)2 und das System H2 S
 - C S2. 6. Die Kristallstruktur der Trithiokohlensaeure bei -100 C
;
_journal_name_full 'Zeitschrift fuer Anorganische und Allgemeine Chemie'
_journal_page_first 294
_journal_page_last 311
_journal_volume 340
_journal_year 1965
_chemical_formula_sum 'C H2 S3'
_chemical_name_systematic 'C S (H S)2'
_space_group_IT_number 14
_symmetry_space_group_name_Hall '-P 2yab'
_symmetry_space_group_name_H-M 'P 1 21/a 1'
_cell_angle_alpha 90
_cell_angle_beta 90
_cell_angle_gamma 90
_cell_formula_units_Z 16
_cell_length_a 13.12
_cell_length_b 22.58
_cell_length_c 5.88
_cell_volume 1741.948
_citation_journal_id_ASTM ZAACAB
_cod_data_source_file Krebs_ZAACAB_1965_781.cif
_cod_data_source_block C1H2S3
_cod_original_sg_symbol_Hall '-P 2ybc (z,y,-x)'
_cod_original_formula_sum 'C1 H2 S3'
_cod_database_code 1541855

loop_
_symmetry_equiv_pos_as_xyz
x,y,z
-x+1/2,y+1/2,-z
-x,-y,-z
x-1/2,-y-1/2,z

loop_
_atom_site_label
_atom_site_type_symbol
_atom_site_fract_x
_atom_site_fract_y
_atom_site_fract_z
_atom_site_occupancy
_atom_site_U_iso_or_equiv
S2 S-2 0.0045 0.169 0.718 1 0.0
S9 S-2 0.3565 0.068 0.353 1 0.0
S12 S-2 0.325 0.296 0.171 1 0.0
S1 S-2 0.99 0.083 0.333 1 0.0
S8 S-2 0.5015 0.081 0.746 1 0.0
S11 S-2 0.329 0.195 0.84 1 0.0
C4 C+4 0.282 0.262 0.918 1 0.0
C3 C+4 0.455 0.105 0.479 1 0.0
S3 S-2 0.135 0.182 0.299 1 0.0
S4 S-2 0.17 0.048 0.816 1 0.0
S6 S-2 0.171 0.96 0.195 1 0.0
C2 C+4 0.219 0.986 0.935 1 0.0
S7 S-2 0.5125 0.165 0.349 1 0.0
C1 C+4 0.044 0.145 0.447 1 0.0
S10 S-2 0.195 0.298 0.752 1 0.0
S5 S-2 0.316 0.948 0.805 1 0.0
